data_4133755
loop_
_publ_author_name
'Bruch, Quinton J.'
'Connor, Gannon P.'
'Chen, Chun-Hsing'
'Holland, Patrick L.'
'Mayer, James M.'
'Hasanayn, Faraj'
'Miller, Alexander J. M.'

_publ_section_title
;
 Dinitrogen Reduction to Ammonium at Rhenium Utilizing Light and
 Proton-Coupled Electron Transfer.
;
_journal_name_full 'Journal of the American Chemical Society'
_journal_paper_doi 10.1021/jacs.9b10031
_journal_year 2019
_chemical_formula_moiety 'C17 H31 Cl3 N O2 P2 Re, C20 H30 Co'
_chemical_formula_sum 'C37 H61 Cl3 Co N O2 P2 Re'
_chemical_formula_weight 965.28
_space_group_crystal_system monoclinic
_space_group_IT_number 14
_space_group_name_Hall '-P 2ybc'
_space_group_name_H-M_alt 'P 1 21/c 1'
_atom_sites_solution_hydrogens geom
_atom_sites_solution_primary dual
_audit_creation_date 2019-08-14
_audit_creation_method
;
Olex2 1.2
(compiled 2018.05.29 svn.r3508 for OlexSys, GUI svn.r5506)
;
_cell_angle_alpha 90
_cell_angle_beta 90.2480(10)
_cell_angle_gamma 90
_cell_formula_units_Z 4
_cell_length_a 10.30170(10)
_cell_length_b 18.1366(3)
_cell_length_c 22.0765(3)
_cell_measurement_reflns_used 9922
_cell_measurement_temperature 100(2)
_cell_measurement_theta_max 72.09
_cell_measurement_theta_min 3.15
_cell_volume 4124.69(10)
_computing_cell_refinement 'SAINT v8.37A (Bruker, 2015)'
_computing_data_reduction 'SAINT v8.37A (Bruker, 2015)'
_computing_molecular_graphics 'Olex2 (Dolomanov et al., 2009)'
_computing_publication_material 'Olex2 (Dolomanov et al., 2009)'
_computing_structure_refinement 'ShelXL (Sheldrick, 2015)'
_computing_structure_solution 'ShelXT (Sheldrick, 2015)'
_diffrn_ambient_temperature 100.15
_diffrn_measured_fraction_theta_full 0.996
_diffrn_measured_fraction_theta_max 0.993
_diffrn_measurement_device_type 'Bruker APEX-II CCD'
_diffrn_measurement_method '\f and \w scans'
_diffrn_radiation_type CuK\a
_diffrn_radiation_wavelength 1.54178
_diffrn_reflns_av_R_equivalents 0.0466
_diffrn_reflns_av_unetI/netI 0.0289
_diffrn_reflns_Laue_measured_fraction_full 0.996
_diffrn_reflns_Laue_measured_fraction_max 0.993
_diffrn_reflns_limit_h_max 12
_diffrn_reflns_limit_h_min -12
_diffrn_reflns_limit_k_max 19
_diffrn_reflns_limit_k_min -21
_diffrn_reflns_limit_l_max 26
_diffrn_reflns_limit_l_min -27
_diffrn_reflns_number 48339
_diffrn_reflns_point_group_measured_fraction_full 0.996
_diffrn_reflns_point_group_measured_fraction_max 0.993
_diffrn_reflns_theta_full 67.679
_diffrn_reflns_theta_max 72.162
_diffrn_reflns_theta_min 3.153
_diffrn_standards_number 0
_exptl_absorpt_coefficient_mu 11.562
_exptl_absorpt_correction_T_max 0.7536
_exptl_absorpt_correction_T_min 0.3901
_exptl_absorpt_correction_type multi-scan
_exptl_absorpt_process_details
'SADABS-2016/2 (Bruker,2016/2) was used for absorption correction. wR2(int) was 0.1074 before and 0.0518 after correction. The Ratio of minimum to maximum transmission is 0.5176. The \l/2 correction factor is Not present.'
_exptl_crystal_colour violet
_exptl_crystal_colour_primary violet
_exptl_crystal_density_diffrn 1.554
_exptl_crystal_description Needle
_exptl_crystal_F_000 1956
_exptl_crystal_size_max 0.224
_exptl_crystal_size_mid 0.123
_exptl_crystal_size_min 0.116
_refine_diff_density_max 1.158
_refine_diff_density_min -0.574
_refine_diff_density_rms 0.084
_refine_ls_extinction_method none
_refine_ls_goodness_of_fit_ref 1.029
_refine_ls_hydrogen_treatment constr
_refine_ls_matrix_type full
_refine_ls_number_parameters 518
_refine_ls_number_reflns 8083
_refine_ls_number_restraints 107
_refine_ls_restrained_S_all 1.028
_refine_ls_R_factor_all 0.0332
_refine_ls_R_factor_gt 0.0280
_refine_ls_shift/su_max 0.001
_refine_ls_shift/su_mean 0.000
_refine_ls_structure_factor_coef Fsqd
_refine_ls_weighting_details 'w=1/[\s^2^(Fo^2^)+(0.0317P)^2^+4.6568P] where P=(Fo^2^+2Fc^2^)/3'
_refine_ls_weighting_scheme calc
_refine_ls_wR_factor_gt 0.0636
_refine_ls_wR_factor_ref 0.0658
_reflns_Friedel_coverage 0.000
_reflns_number_gt 7258
_reflns_number_total 8083
_reflns_threshold_expression 'I > 2\s(I)'
_cod_data_source_file ja9b10031_si_002.cif
_cod_data_source_block x1803004
_cod_database_code 4133755
_shelx_shelxl_version_number 2018/3
_shelx_space_group_comment
;
The symmetry employed for this shelxl refinement is uniquely defined
by the following loop, which should always be used as a source of
symmetry information in preference to the above space-group names.
They are only intended as comments.
;
_shelx_estimated_absorpt_t_max 0.347
_shelx_estimated_absorpt_t_min 0.182
_olex2_refinement_description
;
1. Fixed Uiso
 At 1.2 times of:
  All C(H) groups
 At 1.5 times of:
  All C(H,H,H) groups
2. Restrained distances
 C8-C6 = C8A-C6A = C7-C6 = C7A-C6A
 1.53 with sigma of 0.02
 C9A-C10A = C9A-C11A
 1.52 with sigma of 0.02
 C32-C27
 1.495 with sigma of 0.02
 O1A-C1 \\sim O1-C1
 with sigma of 0.02
 P1A-O1A \\sim P1-O1
 with sigma of 0.02
 C17-C15 \\sim C16-C15 \\sim C14A-C12A \\sim C13A-C12A
 with sigma of 0.02
3. Restrained planarity
 C35, C30, C29, C34, C28, C33, C27, C32, C31, C36
 with sigma of 0.1
 C23, C18, C22, C26, C21, C25, C013, C20, C19, C24
 with sigma of 0.1
4. Uiso/Uaniso restraints and constraints
C11A \\sim C11: within 1.7A with sigma of 0.01 and sigma for terminal atoms of
0.02
C9A \\sim C9: within 1.7A with sigma of 0.01 and sigma for terminal atoms of
0.02
C10 \\sim C10A: within 1.7A with sigma of 0.01 and sigma for terminal atoms of
0.02
P1A \\sim P1: within 1.7A with sigma of 0.01 and sigma for terminal atoms of
0.02
O1A \\sim O1: within 1.7A with sigma of 0.01 and sigma for terminal atoms of
0.02
C6A \\sim C6: within 1.7A with sigma of 0.01 and sigma for terminal atoms of
0.02
C7 \\sim C7A: within 1.7A with sigma of 0.01 and sigma for terminal atoms of
0.02
C8A \\sim C8: within 1.7A with sigma of 0.01 and sigma for terminal atoms of
0.02
C32 \\sim C33 \\sim C28 \\sim C27 \\sim C31 \\sim C36: within 1.7A with sigma
of 0.01 and sigma for terminal atoms of 0.02
5. Others
 Fixed Sof: P1(0.68) O1(0.68) C9(0.68) H9(0.68) C6(0.68) H6(0.68) C7(0.68)
 H7a(0.68) H7b(0.68) H7c(0.68) C8(0.68) H8a(0.68) H8b(0.68) H8c(0.68) C11(0.68)
 H11a(0.68) H11b(0.68) H11c(0.68) C10(0.68) H10a(0.68) H10b(0.68) H10c(0.68)
 P1A(0.32) C6A(0.32) H6A(0.32) C7A(0.32) H7Aa(0.32) H7Ab(0.32) H7Ac(0.32)
 C8A(0.32) H8Aa(0.32) H8Ab(0.32) H8Ac(0.32) C9A(0.32) H9A(0.32) C11A(0.32)
 H11d(0.32) H11e(0.32) H11f(0.32) C10A(0.32) H10d(0.32) H10e(0.32) H10f(0.32)
 O1A(0.32)
6.a Ternary CH refined with riding coordinates:
 C15(H15), C9(H9), C6(H6), C6A(H6A), C9A(H9A), C12A(H12A)
6.b Aromatic/amide H refined with riding coordinates:
 C2(H2), C4(H4), C3(H3)
6.c Idealised Me refined as rotating group:
 C26(H26a,H26b,H26c), C35(H35a,H35b,H35c), C34(H34a,H34b,H34c), C23(H23a,H23b,
 H23c), C17(H17a,H17b,H17c), C25(H25a,H25b,H25c), C24(H24a,H24b,H24c), C33(H33a,
 H33b,H33c), C013(H01a,H01b,H01c), C16(H16a,H16b,H16c), C7(H7a,H7b,H7c), C8(H8a,
 H8b,H8c), C32(H32a,H32b,H32c), C11(H11a,H11b,H11c), C36(H36a,H36b,H36c),
 C10(H10a,H10b,H10c), C7A(H7Aa,H7Ab,H7Ac), C8A(H8Aa,H8Ab,H8Ac), C11A(H11d,H11e,
 H11f), C10A(H10d,H10e,H10f), C13A(H13a,H13b,H13c), C14A(H14a,H14b,H14c)
;
_olex2_submission_special_instructions 'No special instructions were received'

loop_
_space_group_symop_operation_xyz
'x, y, z'
'-x, y+1/2, -z+1/2'
'-x, -y, -z'
'x, -y-1/2, z-1/2'

loop_
_atom_site_label
_atom_site_type_symbol
_atom_site_fract_x
_atom_site_fract_y
_atom_site_fract_z
_atom_site_U_iso_or_equiv
_atom_site_adp_type
_atom_site_occupancy
_atom_site_site_symmetry_order
_atom_site_calc_flag
_atom_site_refinement_flags_posn
_atom_site_refinement_flags_adp
_atom_site_refinement_flags_occupancy
_atom_site_disorder_assembly
_atom_site_disorder_group
Re1 Re 0.21497(2) 0.69646(2) 0.22299(2) 0.02099(5) Uani 1 1 d . . . . .
Co1 Co 0.70654(5) 0.66305(3) 0.48116(2) 0.02461(12) Uani 1 1 d . . . . .
Cl2 Cl 0.44526(7) 0.72523(5) 0.23445(4) 0.03261(17) Uani 1 1 d . . . . .
Cl3 Cl 0.21352(8) 0.63925(5) 0.32378(3) 0.03293(17) Uani 1 1 d . . . . .
P2 P 0.22933(8) 0.58008(5) 0.18241(4) 0.02864(18) Uani 1 1 d . . . . .
Cl1 Cl 0.21025(8) 0.75424(5) 0.12336(4) 0.0415(2) Uani 1 1 d . . . . .
P1 P 0.1234(2) 0.79945(14) 0.27055(9) 0.0199(4) Uani 0.68 1 d D U P A 1
N1 N 0.0185(2) 0.67192(14) 0.21403(11) 0.0207(5) Uani 1 1 d . . . . .
O1 O -0.0394(7) 0.7830(4) 0.2601(3) 0.0230(15) Uani 0.68 1 d D U P A 1
C2 C -0.2055(3) 0.70921(17) 0.22007(13) 0.0222(6) Uani 1 1 d . . . . .
H2 H -0.267745 0.746135 0.229300 0.027 Uiso 1 1 calc R . . . .
C1 C -0.0744(3) 0.72178(17) 0.22906(14) 0.0227(6) Uani 1 1 d D . . . .
C5 C -0.0219(3) 0.60569(18) 0.19207(15) 0.0266(7) Uani 1 1 d . . . . .
C4 C -0.1517(3) 0.58877(19) 0.18346(16) 0.0307(7) Uani 1 1 d . . . . .
H4 H -0.177160 0.541874 0.168363 0.037 Uiso 1 1 calc R . . . .
C18 C 0.7279(3) 0.73071(18) 0.40828(14) 0.0263(7) Uani 1 1 d . . . . .
C3 C -0.2435(3) 0.64177(18) 0.19738(14) 0.0261(6) Uani 1 1 d . . . . .
H3 H -0.333046 0.631622 0.191261 0.031 Uiso 1 1 calc R . . . .
C30 C 0.5644(3) 0.58720(18) 0.46184(16) 0.0298(7) Uani 1 1 d . . . . .
C21 C 0.8987(3) 0.6864(2) 0.46572(15) 0.0305(7) Uani 1 1 d . . . . .
C22 C 0.8296(3) 0.67752(18) 0.40978(14) 0.0246(6) Uani 1 1 d . . . . .
C15 C 0.2898(4) 0.50323(19) 0.2298(2) 0.0413(9) Uani 1 1 d D . . . .
H15 H 0.241988 0.506829 0.268989 0.050 Uiso 1 1 calc R . . . .
C29 C 0.5148(3) 0.6443(2) 0.49979(15) 0.0295(7) Uani 1 1 d . . . . .
C19 C 0.7348(3) 0.7728(2) 0.46333(16) 0.0332(7) Uani 1 1 d . . . . .
C20 C 0.8397(3) 0.7443(2) 0.49870(16) 0.0358(8) Uani 1 1 d . . . . .
C27 C 0.6867(4) 0.5890(3) 0.54992(18) 0.0492(10) Uani 1 1 d D U . . .
C26 C 0.8629(3) 0.62274(19) 0.36209(15) 0.0317(7) Uani 1 1 d . . . . .
H26A H 0.884412 0.575454 0.381109 0.048 Uiso 1 1 calc GR . . . .
H26B H 0.937608 0.640467 0.338955 0.048 Uiso 1 1 calc GR . . . .
H26C H 0.788454 0.616250 0.334801 0.048 Uiso 1 1 calc GR . . . .
C35 C 0.5150(4) 0.5655(2) 0.40084(17) 0.0384(8) Uani 1 1 d . . . . .
H35A H 0.462359 0.605564 0.383977 0.058 Uiso 1 1 calc GR . . . .
H35B H 0.461771 0.520927 0.404469 0.058 Uiso 1 1 calc GR . . . .
H35C H 0.588514 0.555608 0.373980 0.058 Uiso 1 1 calc GR . . . .
C34 C 0.4009(3) 0.6933(2) 0.48616(17) 0.0354(8) Uani 1 1 d . . . . .
H34A H 0.424582 0.744688 0.494290 0.053 Uiso 1 1 calc GR . . . .
H34B H 0.327608 0.679224 0.511839 0.053 Uiso 1 1 calc GR . . . .
H34C H 0.376250 0.687947 0.443466 0.053 Uiso 1 1 calc GR . . . .
C31 C 0.6712(4) 0.5532(2) 0.49295(19) 0.0421(9) Uani 1 1 d . U . . .
C23 C 0.6308(3) 0.7418(2) 0.35862(16) 0.0341(8) Uani 1 1 d . . . . .
H23A H 0.621123 0.695928 0.335567 0.051 Uiso 1 1 calc GR . . . .
H23B H 0.660723 0.781109 0.331605 0.051 Uiso 1 1 calc GR . . . .
H23C H 0.547016 0.755605 0.376104 0.051 Uiso 1 1 calc GR . . . .
C28 C 0.5895(3) 0.6452(2) 0.55460(16) 0.0418(9) Uani 1 1 d . U . . .
C17 C 0.4329(4) 0.5160(2) 0.2453(2) 0.0489(10) Uani 1 1 d D . . . .
H17A H 0.485608 0.508868 0.208893 0.073 Uiso 1 1 calc GR . . . .
H17B H 0.460286 0.480979 0.276594 0.073 Uiso 1 1 calc GR . . . .
H17C H 0.444516 0.566487 0.260255 0.073 Uiso 1 1 calc GR . . . .
C25 C 1.0168(3) 0.6435(2) 0.48356(17) 0.0428(9) Uani 1 1 d . . . . .
H25A H 1.032191 0.649068 0.527160 0.064 Uiso 1 1 calc GR . . . .
H25B H 1.092021 0.662082 0.461242 0.064 Uiso 1 1 calc GR . . . .
H25C H 1.003546 0.591278 0.473979 0.064 Uiso 1 1 calc GR . . . .
C24 C 0.6513(4) 0.8374(2) 0.4795(2) 0.0510(11) Uani 1 1 d . . . . .
H24A H 0.569235 0.834537 0.456964 0.076 Uiso 1 1 calc GR . . . .
H24B H 0.696370 0.883172 0.469008 0.076 Uiso 1 1 calc GR . . . .
H24C H 0.633549 0.836654 0.523057 0.076 Uiso 1 1 calc GR . . . .
C9 C 0.1246(6) 0.8097(3) 0.3538(2) 0.0279(10) Uani 0.68 1 d . U P A 1
H9 H 0.112745 0.758861 0.370377 0.033 Uiso 0.68 1 calc R . P A 1
C33 C 0.5655(4) 0.6938(3) 0.60781(19) 0.0637(14) Uani 1 1 d . U . . .
H33A H 0.646741 0.700877 0.630333 0.096 Uiso 1 1 calc GR . . . .
H33B H 0.500966 0.670821 0.634279 0.096 Uiso 1 1 calc GR . . . .
H33C H 0.533046 0.741675 0.593816 0.096 Uiso 1 1 calc GR . . . .
C013 C 0.8839(5) 0.7742(3) 0.5586(2) 0.0611(13) Uani 1 1 d . . . . .
H01A H 0.808966 0.793382 0.580841 0.092 Uiso 1 1 calc GR . . . .
H01B H 0.946521 0.814054 0.552025 0.092 Uiso 1 1 calc GR . . . .
H01C H 0.925052 0.734761 0.582165 0.092 Uiso 1 1 calc GR . . . .
C6 C 0.1319(4) 0.8963(3) 0.2441(2) 0.0259(10) Uani 0.68 1 d D U P A 1
H6 H 0.107640 0.928843 0.278840 0.031 Uiso 0.68 1 calc R . P A 1
C16 C 0.2668(5) 0.4251(2) 0.2066(3) 0.0690(16) Uani 1 1 d D . . . .
H16A H 0.177480 0.420756 0.191531 0.104 Uiso 1 1 calc GR . . . .
H16B H 0.280508 0.389919 0.239716 0.104 Uiso 1 1 calc GR . . . .
H16C H 0.327481 0.414425 0.173712 0.104 Uiso 1 1 calc GR . . . .
C7 C 0.0401(5) 0.9131(4) 0.1919(3) 0.0328(12) Uani 0.68 1 d D U P A 1
H7A H 0.064801 0.883787 0.156509 0.049 Uiso 0.68 1 calc GR . P A 1
H7B H 0.045233 0.965681 0.181867 0.049 Uiso 0.68 1 calc GR . P A 1
H7C H -0.048880 0.900783 0.203670 0.049 Uiso 0.68 1 calc GR . P A 1
C8 C 0.2732(7) 0.9146(4) 0.2265(3) 0.0342(15) Uani 0.68 1 d D U P A 1
H8A H 0.331125 0.903644 0.260622 0.051 Uiso 0.68 1 calc GR . P A 1
H8B H 0.279771 0.967025 0.216140 0.051 Uiso 0.68 1 calc GR . P A 1
H8C H 0.298361 0.884771 0.191413 0.051 Uiso 0.68 1 calc GR . P A 1
C32 C 0.7847(5) 0.5690(4) 0.5979(2) 0.086(2) Uani 1 1 d D U . B 1
H32A H 0.864702 0.551864 0.578676 0.128 Uiso 1 1 calc GR . . B 1
H32B H 0.749547 0.529795 0.623595 0.128 Uiso 1 1 calc GR . . B 1
H32C H 0.803632 0.612506 0.622833 0.128 Uiso 1 1 calc GR . . B 1
C11 C 0.2589(8) 0.8343(5) 0.3749(3) 0.0396(18) Uani 0.68 1 d . U P A 1
H11A H 0.325399 0.807003 0.352561 0.059 Uiso 0.68 1 calc GR . P A 1
H11B H 0.268503 0.824577 0.418337 0.059 Uiso 0.68 1 calc GR . P A 1
H11C H 0.269209 0.887252 0.367313 0.059 Uiso 0.68 1 calc GR . P A 1
C36 C 0.7480(4) 0.4890(3) 0.4709(3) 0.0672(16) Uani 1 1 d . U . . .
H36A H 0.732180 0.482045 0.427517 0.101 Uiso 1 1 calc GR . . . .
H36B H 0.721816 0.444569 0.492945 0.101 Uiso 1 1 calc GR . . . .
H36C H 0.840652 0.498264 0.477888 0.101 Uiso 1 1 calc GR . . . .
C10 C 0.0162(5) 0.8565(3) 0.3820(2) 0.0317(11) Uani 0.68 1 d . U P A 1
H10A H 0.026266 0.908028 0.369378 0.048 Uiso 0.68 1 calc GR . P A 1
H10B H 0.021580 0.853393 0.426249 0.048 Uiso 0.68 1 calc GR . P A 1
H10C H -0.068398 0.838073 0.368330 0.048 Uiso 0.68 1 calc GR . P A 1
P1A P 0.1328(5) 0.8069(3) 0.24875(18) 0.0198(9) Uani 0.32 1 d D U P A 2
C6A C 0.1370(9) 0.8892(5) 0.1986(5) 0.0248(19) Uani 0.32 1 d D U P A 2
H6A H 0.121535 0.870958 0.156412 0.030 Uiso 0.32 1 calc R . P A 2
C7A C 0.0334(12) 0.9479(7) 0.2107(6) 0.032(3) Uani 0.32 1 d D U P A 2
H7AA H -0.051385 0.924062 0.215219 0.048 Uiso 0.32 1 calc GR . P A 2
H7AB H 0.030101 0.982521 0.176621 0.048 Uiso 0.32 1 calc GR . P A 2
H7AC H 0.055171 0.974651 0.247919 0.048 Uiso 0.32 1 calc GR . P A 2
C8A C 0.2750(14) 0.9218(11) 0.1997(8) 0.042(4) Uani 0.32 1 d D U P A 2
H8AA H 0.286954 0.951048 0.236571 0.063 Uiso 0.32 1 calc GR . P A 2
H8AB H 0.287231 0.953332 0.164106 0.063 Uiso 0.32 1 calc GR . P A 2
H8AC H 0.338687 0.881639 0.198985 0.063 Uiso 0.32 1 calc GR . P A 2
C9A C 0.1361(10) 0.8459(7) 0.3252(5) 0.029(2) Uani 0.32 1 d D U P A 2
H9A H 0.107935 0.898562 0.321980 0.034 Uiso 0.32 1 calc R . P A 2
C11A C 0.2758(15) 0.8456(12) 0.3505(7) 0.039(4) Uani 0.32 1 d D U P A 2
H11D H 0.301449 0.794913 0.360203 0.058 Uiso 0.32 1 calc GR . P A 2
H11E H 0.279770 0.875828 0.387245 0.058 Uiso 0.32 1 calc GR . P A 2
H11F H 0.335025 0.865848 0.320104 0.058 Uiso 0.32 1 calc GR . P A 2
C10A C 0.0477(14) 0.8086(7) 0.3698(5) 0.034(2) Uani 0.32 1 d D U P A 2
H10D H -0.042713 0.814457 0.356632 0.051 Uiso 0.32 1 calc GR . P A 2
H10E H 0.059120 0.830924 0.409884 0.051 Uiso 0.32 1 calc GR . P A 2
H10F H 0.069009 0.755961 0.371944 0.051 Uiso 0.32 1 calc GR . P A 2
O1A O -0.0308(13) 0.7904(8) 0.2422(6) 0.020(3) Uani 0.32 1 d D U P A 2
O2A O 0.0688(2) 0.55455(13) 0.17882(13) 0.0387(6) Uani 1 1 d . . . . .
C13A C 0.1748(5) 0.5747(3) 0.0570(2) 0.0682(15) Uani 1 1 d D . . . .
H13A H 0.091089 0.552032 0.066822 0.102 Uiso 1 1 calc GR . . . .
H13B H 0.203273 0.557540 0.017109 0.102 Uiso 1 1 calc GR . . . .
H13C H 0.165479 0.628425 0.056434 0.102 Uiso 1 1 calc GR . . . .
C12A C 0.2750(4) 0.5529(3) 0.10462(19) 0.0468(10) Uani 1 1 d D . . . .
H12A H 0.282123 0.497866 0.103970 0.056 Uiso 1 1 calc R . . . .
C14A C 0.4085(4) 0.5838(3) 0.0899(2) 0.0591(12) Uani 1 1 d D . . . .
H14A H 0.407540 0.637458 0.094795 0.089 Uiso 1 1 calc GR . . . .
H14B H 0.430678 0.571467 0.047947 0.089 Uiso 1 1 calc GR . . . .
H14C H 0.473126 0.562272 0.117354 0.089 Uiso 1 1 calc GR . . . .

loop_
_atom_site_aniso_label
_atom_site_aniso_U_11
_atom_site_aniso_U_22
_atom_site_aniso_U_33
_atom_site_aniso_U_23
_atom_site_aniso_U_13
_atom_site_aniso_U_12
Re1 0.01235(7) 0.02292(8) 0.02770(8) 0.00239(5) -0.00043(5) -0.00011(5)
Co1 0.0146(2) 0.0380(3) 0.0213(2) 0.0061(2) 0.00194(18) -0.0008(2)
Cl2 0.0144(3) 0.0416(5) 0.0418(4) -0.0002(3) -0.0025(3) -0.0017(3)
Cl3 0.0270(4) 0.0425(5) 0.0293(4) 0.0060(3) 0.0053(3) 0.0109(3)
P2 0.0172(4) 0.0295(5) 0.0392(4) -0.0070(3) 0.0060(3) 0.0001(3)
Cl1 0.0277(4) 0.0562(6) 0.0407(5) 0.0220(4) -0.0061(3) -0.0093(4)
P1 0.0139(7) 0.0220(8) 0.0239(11) 0.0029(9) 0.0009(8) -0.0022(5)
N1 0.0140(12) 0.0220(13) 0.0262(12) 0.0017(10) 0.0009(9) -0.0021(9)
O1 0.015(2) 0.022(2) 0.032(4) 0.001(2) 0.005(2) -0.0020(15)
C2 0.0149(14) 0.0253(17) 0.0263(14) 0.0043(11) 0.0020(11) 0.0018(11)
C1 0.0178(15) 0.0222(16) 0.0280(15) 0.0035(12) 0.0003(11) -0.0009(11)
C5 0.0194(15) 0.0267(17) 0.0338(16) -0.0045(13) 0.0042(12) -0.0018(12)
C4 0.0242(17) 0.0279(18) 0.0401(18) -0.0057(14) 0.0037(13) -0.0062(13)
C18 0.0232(16) 0.0294(18) 0.0264(15) 0.0082(13) 0.0061(12) -0.0026(12)
C3 0.0173(15) 0.0325(18) 0.0283(15) 0.0041(13) 0.0001(12) -0.0039(12)
C30 0.0204(16) 0.0300(18) 0.0391(18) 0.0095(14) 0.0062(13) -0.0028(13)
C21 0.0154(15) 0.049(2) 0.0275(16) 0.0077(14) 0.0033(12) -0.0044(13)
C22 0.0208(15) 0.0304(18) 0.0228(14) 0.0064(12) 0.0052(12) -0.0028(12)
C15 0.036(2) 0.0255(19) 0.063(2) 0.0021(17) 0.0174(18) 0.0080(15)
C29 0.0184(16) 0.044(2) 0.0264(15) 0.0048(14) 0.0033(12) -0.0041(13)
C19 0.0295(18) 0.0339(19) 0.0364(18) -0.0022(14) 0.0110(14) -0.0050(14)
C20 0.0240(17) 0.054(2) 0.0290(17) -0.0063(15) 0.0066(13) -0.0118(15)
C27 0.0248(18) 0.082(3) 0.041(2) 0.038(2) 0.0019(15) -0.0065(18)
C26 0.0331(19) 0.0302(19) 0.0319(17) 0.0044(13) 0.0070(14) 0.0034(14)
C35 0.036(2) 0.037(2) 0.042(2) -0.0022(15) 0.0037(16) -0.0094(15)
C34 0.0193(16) 0.044(2) 0.043(2) -0.0013(16) 0.0040(14) 0.0010(14)
C31 0.0256(18) 0.040(2) 0.060(2) 0.0296(18) 0.0076(16) 0.0012(15)
C23 0.0318(19) 0.037(2) 0.0338(18) 0.0104(14) 0.0039(14) 0.0096(14)
C28 0.0208(17) 0.079(3) 0.0257(16) 0.0118(17) 0.0054(13) -0.0115(17)
C17 0.031(2) 0.048(2) 0.068(3) 0.011(2) 0.0032(19) 0.0155(17)
C25 0.0166(17) 0.073(3) 0.039(2) 0.0142(18) 0.0018(14) 0.0003(16)
C24 0.049(3) 0.046(3) 0.058(3) -0.010(2) 0.020(2) 0.0028(19)
C9 0.026(3) 0.036(3) 0.022(2) 0.002(2) 0.001(2) 0.001(2)
C33 0.036(2) 0.126(4) 0.029(2) -0.015(2) 0.0111(16) -0.020(2)
C013 0.045(3) 0.100(4) 0.038(2) -0.023(2) 0.0012(19) -0.022(2)
C6 0.021(2) 0.023(2) 0.034(3) 0.0031(19) 0.0009(19) -0.0040(17)
C16 0.061(3) 0.031(2) 0.115(5) -0.008(2) 0.029(3) 0.004(2)
C7 0.027(3) 0.030(4) 0.041(3) 0.016(3) 0.000(2) 0.002(3)
C8 0.019(3) 0.033(3) 0.050(4) 0.009(4) 0.001(3) -0.014(2)
C32 0.036(3) 0.154(6) 0.067(3) 0.076(4) -0.009(2) -0.013(3)
C11 0.034(4) 0.050(5) 0.034(4) -0.009(4) -0.013(3) 0.005(3)
C36 0.035(2) 0.045(3) 0.122(5) 0.036(3) 0.024(3) 0.0136(19)
C10 0.035(3) 0.032(3) 0.028(2) -0.001(2) 0.004(2) -0.001(2)
P1A 0.0122(14) 0.0245(18) 0.023(2) -0.0003(18) 0.0047(17) -0.0024(11)
C6A 0.024(5) 0.018(4) 0.033(5) 0.001(4) -0.002(4) -0.004(4)
C7A 0.038(6) 0.021(7) 0.038(7) -0.003(5) -0.002(5) 0.003(5)
C8A 0.017(6) 0.051(8) 0.057(10) 0.022(9) 0.015(7) -0.003(5)
C9A 0.029(5) 0.035(6) 0.022(5) 0.005(4) 0.006(4) -0.002(4)
C11A 0.028(7) 0.055(9) 0.034(9) -0.006(8) -0.007(7) -0.001(6)
C10A 0.040(7) 0.025(6) 0.036(6) 0.006(5) 0.000(5) -0.005(6)
O1A 0.012(4) 0.016(4) 0.032(7) 0.002(5) 0.006(4) 0.000(3)
O2A 0.0183(12) 0.0307(14) 0.0672(18) -0.0184(12) 0.0071(11) -0.0009(9)
C13A 0.050(3) 0.107(4) 0.048(3) -0.023(3) -0.006(2) 0.008(3)
C12A 0.034(2) 0.060(3) 0.046(2) -0.0199(19) 0.0034(17) 0.0053(18)
C14A 0.040(2) 0.095(4) 0.042(2) -0.009(2) 0.0169(18) 0.000(2)

loop_
_atom_type_symbol
_atom_type_description
_atom_type_scat_dispersion_real
_atom_type_scat_dispersion_imag
_atom_type_scat_source
C C 0.0181 0.0091 'International Tables Vol C Tables 4.2.6.8 and 6.1.1.4'
H H 0.0000 0.0000 'International Tables Vol C Tables 4.2.6.8 and 6.1.1.4'
N N 0.0311 0.0180 'International Tables Vol C Tables 4.2.6.8 and 6.1.1.4'
O O 0.0492 0.0322 'International Tables Vol C Tables 4.2.6.8 and 6.1.1.4'
P P 0.2955 0.4335 'International Tables Vol C Tables 4.2.6.8 and 6.1.1.4'
Cl Cl 0.3639 0.7018 'International Tables Vol C Tables 4.2.6.8 and 6.1.1.4'
Co Co -2.3653 3.6143 'International Tables Vol C Tables 4.2.6.8 and 6.1.1.4'
Re Re -5.2083 5.8923 'International Tables Vol C Tables 4.2.6.8 and 6.1.1.4'

loop_
_geom_angle_atom_site_label_1
_geom_angle_atom_site_label_2
_geom_angle_atom_site_label_3
_geom_angle
Cl2 Re1 Cl3 90.35(3)
P2 Re1 Cl2 99.94(3)
P2 Re1 Cl3 88.04(3)
P2 Re1 Cl1 92.54(3)
P2 Re1 P1 159.02(6)
Cl1 Re1 Cl2 90.99(3)
Cl1 Re1 Cl3 178.43(3)
P1 Re1 Cl2 100.13(6)
P1 Re1 Cl3 85.80(5)
P1 Re1 Cl1 93.16(5)
N1 Re1 Cl2 179.50(7)
N1 Re1 Cl3 89.20(7)
N1 Re1 P2 80.26(7)
N1 Re1 Cl1 89.46(7)
N1 Re1 P1 79.63(9)
N1 Re1 P1A 81.22(14)
P1A Re1 Cl2 98.64(13)
P1A Re1 Cl3 98.25(10)
P1A Re1 P2 160.34(13)
P1A Re1 Cl1 80.74(10)
C18 Co1 C30 108.61(13)
C18 Co1 C21 68.73(13)
C18 Co1 C22 40.87(13)
C18 Co1 C29 111.51(13)
C18 Co1 C19 41.17(14)
C18 Co1 C20 68.98(14)
C18 Co1 C27 175.81(18)
C18 Co1 C31 135.13(16)
C18 Co1 C28 141.82(15)
C30 Co1 C21 142.24(15)
C30 Co1 C19 135.44(14)
C22 Co1 C30 111.73(13)
C22 Co1 C21 40.89(12)
C22 Co1 C29 141.11(13)
C22 Co1 C19 68.80(13)
C22 Co1 C20 68.68(13)
C22 Co1 C28 177.24(15)
C29 Co1 C30 40.75(14)
C29 Co1 C21 176.98(15)
C29 Co1 C19 109.74(14)
C29 Co1 C20 136.64(15)
C29 Co1 C28 40.88(13)
C19 Co1 C21 68.33(14)
C20 Co1 C30 176.08(15)
C20 Co1 C21 40.41(14)
C20 Co1 C19 40.76(15)
C20 Co1 C28 111.09(15)
C27 Co1 C30 68.85(15)
C27 Co1 C21 111.04(14)
C27 Co1 C22 136.33(16)
C27 Co1 C29 68.96(14)
C27 Co1 C19 142.93(18)
C27 Co1 C20 113.74(17)
C27 Co1 C31 40.83(19)
C27 Co1 C28 41.04(17)
C31 Co1 C30 40.99(14)
C31 Co1 C21 113.24(15)
C31 Co1 C22 109.58(15)
C31 Co1 C29 68.86(14)
C31 Co1 C19 175.75(16)
C31 Co1 C20 142.86(16)
C31 Co1 C28 68.84(17)
C28 Co1 C30 68.71(15)
C28 Co1 C21 137.24(14)
C28 Co1 C19 112.94(16)
C15 P2 Re1 119.60(13)
C15 P2 C12A 103.73(19)
O2A P2 Re1 101.65(8)
O2A P2 C15 98.33(16)
O2A P2 C12A 97.70(16)
C12A P2 Re1 128.62(16)
O1 P1 Re1 101.3(3)
O1 P1 C9 98.8(3)
O1 P1 C6 99.8(3)
C9 P1 Re1 121.7(2)
C9 P1 C6 102.6(3)
C6 P1 Re1 126.51(18)
C1 N1 Re1 121.3(2)
C5 N1 Re1 121.3(2)
C5 N1 C1 117.4(3)
C1 O1 P1 117.9(5)
C1 C2 H2 120.8
C3 C2 H2 120.8
C3 C2 C1 118.3(3)
N1 C1 C2 122.9(3)
O1 C1 N1 119.0(4)
O1 C1 C2 117.7(4)
O1A C1 N1 115.5(7)
O1A C1 C2 120.3(7)
N1 C5 C4 122.6(3)
O2A C5 N1 118.2(3)
O2A C5 C4 119.2(3)
C5 C4 H4 120.8
C5 C4 C3 118.4(3)
C3 C4 H4 120.8
C22 C18 Co1 69.85(17)
C22 C18 C19 107.9(3)
C22 C18 C23 126.7(3)
C19 C18 Co1 69.95(19)
C19 C18 C23 125.4(3)
C23 C18 Co1 125.9(2)
C2 C3 C4 120.3(3)
C2 C3 H3 119.9
C4 C3 H3 119.9
C29 C30 Co1 69.47(18)
C29 C30 C35 126.9(3)
C29 C30 C31 107.8(3)
C35 C30 Co1 127.3(2)
C31 C30 Co1 69.1(2)
C31 C30 C35 125.3(4)
C22 C21 Co1 69.18(17)
C22 C21 C25 124.7(3)
C20 C21 Co1 69.63(19)
C20 C21 C22 108.3(3)
C20 C21 C25 126.9(3)
C25 C21 Co1 129.3(3)
C18 C22 Co1 69.28(17)
C18 C22 C21 107.9(3)
C18 C22 C26 127.4(3)
C21 C22 Co1 69.93(18)
C21 C22 C26 124.8(3)
C26 C22 Co1 127.2(2)
P2 C15 H15 105.9
C17 C15 P2 109.5(3)
C17 C15 H15 105.9
C16 C15 P2 117.3(4)
C16 C15 H15 105.9
C16 C15 C17 111.4(3)
C30 C29 Co1 69.78(18)
C30 C29 C34 126.4(3)
C30 C29 C28 108.2(3)
C34 C29 Co1 127.9(2)
C28 C29 Co1 69.66(19)
C28 C29 C34 125.4(3)
C18 C19 Co1 68.88(19)
C18 C19 C24 126.2(4)
C20 C19 Co1 69.6(2)
C20 C19 C18 107.7(3)
C20 C19 C24 126.0(4)
C24 C19 Co1 129.2(3)
C21 C20 Co1 70.0(2)
C21 C20 C19 108.2(3)
C21 C20 C013 126.3(4)
C19 C20 Co1 69.7(2)
C19 C20 C013 125.3(4)
C013 C20 Co1 128.9(3)
C31 C27 Co1 69.7(2)
C31 C27 C28 108.2(3)
C31 C27 C32 125.9(5)
C28 C27 Co1 70.0(2)
C28 C27 C32 125.9(5)
C32 C27 Co1 127.9(3)
C22 C26 H26A 109.5
C22 C26 H26B 109.5
C22 C26 H26C 109.5
H26A C26 H26B 109.5
H26A C26 H26C 109.5
H26B C26 H26C 109.5
C30 C35 H35A 109.5
C30 C35 H35B 109.5
C30 C35 H35C 109.5
H35A C35 H35B 109.5
H35A C35 H35C 109.5
H35B C35 H35C 109.5
C29 C34 H34A 109.5
C29 C34 H34B 109.5
C29 C34 H34C 109.5
H34A C34 H34B 109.5
H34A C34 H34C 109.5
H34B C34 H34C 109.5
C30 C31 Co1 69.92(19)
C30 C31 C36 125.9(4)
C27 C31 Co1 69.5(2)
C27 C31 C30 108.1(4)
C27 C31 C36 125.9(4)
C36 C31 Co1 128.7(3)
C18 C23 H23A 109.5
C18 C23 H23B 109.5
C18 C23 H23C 109.5
H23A C23 H23B 109.5
H23A C23 H23C 109.5
H23B C23 H23C 109.5
C29 C28 Co1 69.47(19)
C29 C28 C27 107.7(4)
C29 C28 C33 125.6(4)
C27 C28 Co1 69.0(2)
C27 C28 C33 126.6(4)
C33 C28 Co1 129.0(3)
C15 C17 H17A 109.5
C15 C17 H17B 109.5
C15 C17 H17C 109.5
H17A C17 H17B 109.5
H17A C17 H17C 109.5
H17B C17 H17C 109.5
C21 C25 H25A 109.5
C21 C25 H25B 109.5
C21 C25 H25C 109.5
H25A C25 H25B 109.5
H25A C25 H25C 109.5
H25B C25 H25C 109.5
C19 C24 H24A 109.5
C19 C24 H24B 109.5
C19 C24 H24C 109.5
H24A C24 H24B 109.5
H24A C24 H24C 109.5
H24B C24 H24C 109.5
P1 C9 H9 105.7
C11 C9 P1 109.6(5)
C11 C9 H9 105.7
C11 C9 C10 112.0(5)
C10 C9 P1 117.2(4)
C10 C9 H9 105.7
C28 C33 H33A 109.5
C28 C33 H33B 109.5
C28 C33 H33C 109.5
H33A C33 H33B 109.5
H33A C33 H33C 109.5
H33B C33 H33C 109.5
C20 C013 H01A 109.5
C20 C013 H01B 109.5
C20 C013 H01C 109.5
H01A C013 H01B 109.5
H01A C013 H01C 109.5
H01B C013 H01C 109.5
P1 C6 H6 107.8
C7 C6 P1 113.5(4)
C7 C6 H6 107.8
C7 C6 C8 110.5(5)
C8 C6 P1 109.2(4)
C8 C6 H6 107.8
C15 C16 H16A 109.5
C15 C16 H16B 109.5
C15 C16 H16C 109.5
H16A C16 H16B 109.5
H16A C16 H16C 109.5
H16B C16 H16C 109.5
C6 C7 H7A 109.5
C6 C7 H7B 109.5
C6 C7 H7C 109.5
H7A C7 H7B 109.5
H7A C7 H7C 109.5
H7B C7 H7C 109.5
C6 C8 H8A 109.5
C6 C8 H8B 109.5
C6 C8 H8C 109.5
H8A C8 H8B 109.5
H8A C8 H8C 109.5
H8B C8 H8C 109.5
C27 C32 H32A 109.5
C27 C32 H32B 109.5
C27 C32 H32C 109.5
H32A C32 H32B 109.5
H32A C32 H32C 109.5
H32B C32 H32C 109.5
C9 C11 H11A 109.5
C9 C11 H11B 109.5
C9 C11 H11C 109.5
H11A C11 H11B 109.5
H11A C11 H11C 109.5
H11B C11 H11C 109.5
C31 C36 H36A 109.5
C31 C36 H36B 109.5
C31 C36 H36C 109.5
H36A C36 H36B 109.5
H36A C36 H36C 109.5
H36B C36 H36C 109.5
C9 C10 H10A 109.5
C9 C10 H10B 109.5
C9 C10 H10C 109.5
H10A C10 H10B 109.5
H10A C10 H10C 109.5
H10B C10 H10C 109.5
C6A P1A Re1 123.7(4)
C9A P1A Re1 124.9(4)
C9A P1A C6A 103.8(6)
O1A P1A Re1 101.2(6)
O1A P1A C6A 96.6(6)
O1A P1A C9A 99.2(6)
P1A C6A H6A 106.5
C7A C6A P1A 115.8(8)
C7A C6A H6A 106.5
C7A C6A C8A 112.0(10)
C8A C6A P1A 108.8(8)
C8A C6A H6A 106.5
C6A C7A H7AA 109.5
C6A C7A H7AB 109.5
C6A C7A H7AC 109.5
H7AA C7A H7AB 109.5
H7AA C7A H7AC 109.5
H7AB C7A H7AC 109.5
C6A C8A H8AA 109.5
C6A C8A H8AB 109.5
C6A C8A H8AC 109.5
H8AA C8A H8AB 109.5
H8AA C8A H8AC 109.5
H8AB C8A H8AC 109.5
P1A C9A H9A 107.4
C11A C9A P1A 110.3(9)
C11A C9A H9A 107.4
C10A C9A P1A 114.8(8)
C10A C9A H9A 107.4
C10A C9A C11A 109.1(11)
C9A C11A H11D 109.5
C9A C11A H11E 109.5
C9A C11A H11F 109.5
H11D C11A H11E 109.5
H11D C11A H11F 109.5
H11E C11A H11F 109.5
C9A C10A H10D 109.5
C9A C10A H10E 109.5
C9A C10A H10F 109.5
H10D C10A H10E 109.5
H10D C10A H10F 109.5
H10E C10A H10F 109.5
C1 O1A P1A 120.2(11)
C5 O2A P2 118.2(2)
H13A C13A H13B 109.5
H13A C13A H13C 109.5
H13B C13A H13C 109.5
C12A C13A H13A 109.5
C12A C13A H13B 109.5
C12A C13A H13C 109.5
P2 C12A H12A 107.4
C13A C12A P2 113.4(3)
C13A C12A H12A 107.4
C14A C12A P2 109.5(3)
C14A C12A C13A 111.5(4)
C14A C12A H12A 107.4
C12A C14A H14A 109.5
C12A C14A H14B 109.5
C12A C14A H14C 109.5
H14A C14A H14B 109.5
H14A C14A H14C 109.5
H14B C14A H14C 109.5

loop_
_geom_bond_atom_site_label_1
_geom_bond_atom_site_label_2
_geom_bond_distance
Re1 Cl2 2.4411(7)
Re1 Cl3 2.4554(8)
Re1 P2 2.2980(8)
Re1 Cl1 2.4367(8)
Re1 P1 2.343(2)
Re1 N1 2.081(2)
Re1 P1A 2.249(5)
Co1 C18 2.036(3)
Co1 C30 2.052(3)
Co1 C21 2.054(3)
Co1 C22 2.044(3)
Co1 C29 2.048(3)
Co1 C19 2.050(4)
Co1 C20 2.049(4)
Co1 C27 2.038(3)
Co1 C31 2.041(4)
Co1 C28 2.051(3)
P2 C15 1.849(4)
P2 O2A 1.718(2)
P2 C12A 1.850(4)
P1 O1 1.719(6)
P1 C9 1.847(6)
P1 C6 1.853(5)
N1 C1 1.359(4)
N1 C5 1.360(4)
O1 C1 1.353(7)
C2 H2 0.9500
C2 C1 1.383(4)
C2 C3 1.378(4)
C1 O1A 1.355(13)
C5 C4 1.384(4)
C5 O2A 1.350(4)
C4 H4 0.9500
C4 C3 1.384(5)
C18 C22 1.425(5)
C18 C19 1.437(5)
C18 C23 1.494(4)
C3 H3 0.9500
C30 C29 1.428(5)
C30 C35 1.490(5)
C30 C31 1.433(5)
C21 C22 1.431(4)
C21 C20 1.417(5)
C21 C25 1.495(5)
C22 C26 1.489(5)
C15 H15 1.0000
C15 C17 1.530(5)
C15 C16 1.525(6)
C29 C34 1.501(5)
C29 C28 1.431(5)
C19 C20 1.428(5)
C19 C24 1.497(5)
C20 C013 1.498(5)
C27 C31 1.423(7)
C27 C28 1.433(6)
C27 C32 1.505(5)
C26 H26A 0.9800
C26 H26B 0.9800
C26 H26C 0.9800
C35 H35A 0.9800
C35 H35B 0.9800
C35 H35C 0.9800
C34 H34A 0.9800
C34 H34B 0.9800
C34 H34C 0.9800
C31 C36 1.491(6)
C23 H23A 0.9800
C23 H23B 0.9800
C23 H23C 0.9800
C28 C33 1.491(6)
C17 H17A 0.9800
C17 H17B 0.9800
C17 H17C 0.9800
C25 H25A 0.9800
C25 H25B 0.9800
C25 H25C 0.9800
C24 H24A 0.9800
C24 H24B 0.9800
C24 H24C 0.9800
C9 H9 1.0000
C9 C11 1.525(10)
C9 C10 1.537(7)
C33 H33A 0.9800
C33 H33B 0.9800
C33 H33C 0.9800
C013 H01A 0.9800
C013 H01B 0.9800
C013 H01C 0.9800
C6 H6 1.0000
C6 C7 1.519(7)
C6 C8 1.544(8)
C16 H16A 0.9800
C16 H16B 0.9800
C16 H16C 0.9800
C7 H7A 0.9800
C7 H7B 0.9800
C7 H7C 0.9800
C8 H8A 0.9800
C8 H8B 0.9800
C8 H8C 0.9800
C32 H32A 0.9800
C32 H32B 0.9800
C32 H32C 0.9800
C11 H11A 0.9800
C11 H11B 0.9800
C11 H11C 0.9800
C36 H36A 0.9800
C36 H36B 0.9800
C36 H36C 0.9800
C10 H10A 0.9800
C10 H10B 0.9800
C10 H10C 0.9800
P1A C6A 1.859(11)
P1A C9A 1.830(11)
P1A O1A 1.717(12)
C6A H6A 1.0000
C6A C7A 1.531(12)
C6A C8A 1.540(14)
C7A H7AA 0.9800
C7A H7AB 0.9800
C7A H7AC 0.9800
C8A H8AA 0.9800
C8A H8AB 0.9800
C8A H8AC 0.9800
C9A H9A 1.0000
C9A C11A 1.542(15)
C9A C10A 1.506(12)
C11A H11D 0.9800
C11A H11E 0.9800
C11A H11F 0.9800
C10A H10D 0.9800
C10A H10E 0.9800
C10A H10F 0.9800
C13A H13A 0.9800
C13A H13B 0.9800
C13A H13C 0.9800
C13A C12A 1.523(6)
C12A H12A 1.0000
C12A C14A 1.521(6)
C14A H14A 0.9800
C14A H14B 0.9800
C14A H14C 0.9800
